data_7120081
loop_
_publ_author_name
'Keyzer, Evan N.'
'Matthews, Peter D.'
'Liu, Zigeng'
'Bond, Andrew D.'
'Grey, Clare P.'
'Wright, Dominic S.'

_publ_section_title
;
 Synthesis of Ca(PF6)2, formed via nitrosonium oxidation of calcium.
;
_journal_issue 33
_journal_name_full 'Chemical communications (Cambridge, England)'
_journal_page_first 4573
_journal_page_last 4576
_journal_paper_doi 10.1039/c7cc01938f
_journal_volume 53
_journal_year 2017
_chemical_absolute_configuration unk
_chemical_formula_moiety 'C12 H22 Ca F2 O8 P +, F6 P -'
_chemical_formula_sum 'C12 H22 Ca F8 O8 P2'
_chemical_formula_weight 548.31
_space_group_crystal_system orthorhombic
_space_group_IT_number 29
_space_group_name_Hall 'P 2c -2ac'
_space_group_name_H-M_alt 'P c a 21'
_symmetry_space_group_name_Hall 'P 2c -2ac'
_symmetry_space_group_name_H-M 'P c a 21'
_atom_sites_solution_hydrogens geom
_audit_creation_method SHELXL-2014/7
_audit_update_record
;
2017-01-26 deposited with the CCDC.
2017-03-29 downloaded from the CCDC.
;
_cell_angle_alpha 90
_cell_angle_beta 90
_cell_angle_gamma 90
_cell_formula_units_Z 8
_cell_length_a 28.1056(10)
_cell_length_b 11.9971(5)
_cell_length_c 13.0595(5)
_cell_measurement_reflns_used 9964
_cell_measurement_temperature 180(2)
_cell_measurement_theta_max 58.99
_cell_measurement_theta_min 4.01
_cell_volume 4403.5(3)
_computing_cell_refinement 'SAINT (Bruker, 2014)'
_computing_data_collection 'APEX2 (Bruker, 2014)'
_computing_data_reduction SAINT
_computing_molecular_graphics 'Mercury (Macrae et al., 2008)'
_computing_publication_material SHELXL
_computing_structure_refinement 'SHELXL (Sheldrick, 2015)'
_computing_structure_solution 'SHELXT (Sheldrick, 2015)'
_diffrn_ambient_temperature 180(2)
_diffrn_measured_fraction_theta_full 0.997
_diffrn_measured_fraction_theta_max 0.997
_diffrn_measurement_device_type 'Bruker D8-QUEST PHOTON-100'
_diffrn_measurement_method '\w and \f-scans'
_diffrn_radiation_type CuK\a
_diffrn_radiation_wavelength 1.54178
_diffrn_reflns_av_R_equivalents 0.0534
_diffrn_reflns_av_unetI/netI 0.0504
_diffrn_reflns_Laue_measured_fraction_full 0.997
_diffrn_reflns_Laue_measured_fraction_max 0.997
_diffrn_reflns_limit_h_max 30
_diffrn_reflns_limit_h_min -31
_diffrn_reflns_limit_k_max 7
_diffrn_reflns_limit_k_min -13
_diffrn_reflns_limit_l_max 12
_diffrn_reflns_limit_l_min -14
_diffrn_reflns_number 22919
_diffrn_reflns_point_group_measured_fraction_full 0.997
_diffrn_reflns_point_group_measured_fraction_max 0.997
_diffrn_reflns_theta_full 59.103
_diffrn_reflns_theta_max 59.103
_diffrn_reflns_theta_min 3.145
_diffrn_source 'Incoatec I\mS Cu microsource'
_exptl_absorpt_coefficient_mu 4.827
_exptl_absorpt_correction_T_max 0.7516
_exptl_absorpt_correction_T_min 0.5879
_exptl_absorpt_correction_type multi-scan
_exptl_absorpt_process_details 'SADABS (Bruker, 2014)'
_exptl_crystal_colour colourless
_exptl_crystal_density_diffrn 1.654
_exptl_crystal_description block
_exptl_crystal_F_000 2240
_exptl_crystal_size_max 0.170
_exptl_crystal_size_mid 0.130
_exptl_crystal_size_min 0.100
_refine_diff_density_max 0.772
_refine_diff_density_min -0.405
_refine_diff_density_rms 0.102
_refine_ls_abs_structure_details 'Refined as an inversion twin.'
_refine_ls_abs_structure_Flack 0.52(2)
_refine_ls_extinction_method none
_refine_ls_goodness_of_fit_ref 1.043
_refine_ls_hydrogen_treatment constr
_refine_ls_matrix_type full
_refine_ls_number_parameters 560
_refine_ls_number_reflns 5907
_refine_ls_number_restraints 145
_refine_ls_restrained_S_all 1.087
_refine_ls_R_factor_all 0.0684
_refine_ls_R_factor_gt 0.0593
_refine_ls_shift/su_max 0.000
_refine_ls_shift/su_mean 0.000
_refine_ls_structure_factor_coef Fsqd
_refine_ls_weighting_details 'w=1/[\s^2^(Fo^2^)+(0.0881P)^2^+7.6756P] where P=(Fo^2^+2Fc^2^)/3'
_refine_ls_weighting_scheme calc
_refine_ls_wR_factor_gt 0.1521
_refine_ls_wR_factor_ref 0.1589
_reflns_Friedel_coverage 0.900
_reflns_Friedel_fraction_full 0.997
_reflns_Friedel_fraction_max 0.997
_reflns_number_gt 5140
_reflns_number_total 5907
_reflns_threshold_expression 'I > 2\s(I)'
_cod_data_source_file c7cc01938f2.cif
_cod_data_source_block DW_B1_0074
_cod_database_code 7120081
_cambridge_user_name 'Evan Keyzer'
_cambridge_user_crsid ek406
_cambridge_supervisor_name 'Dominic Wright'
_cambridge_supervisor_crsid dsw1000
_cambridge_crystallographer_name 'Andrew Bond'
_cambridge_crystallographer_crsid adb29
_cambridge_sample_id enk-2-42
_cambridge_data_id dw_b1_0074
_shelx_space_group_comment
;
The symmetry employed for this shelxl refinement is uniquely defined
by the following loop, which should always be used as a source of
symmetry information in preference to the above space-group names.
They are only intended as comments.
;
_shelx_estimated_absorpt_t_min 0.494
_shelx_estimated_absorpt_t_max 0.644

loop_
_space_group_symop_operation_xyz
'x, y, z'
'-x, -y, z+1/2'
'x+1/2, -y, z'
'-x+1/2, y, z+1/2'

loop_
_atom_site_label
_atom_site_type_symbol
_atom_site_fract_x
_atom_site_fract_y
_atom_site_fract_z
_atom_site_U_iso_or_equiv
_atom_site_adp_type
_atom_site_occupancy
_atom_site_site_symmetry_order
_atom_site_calc_flag
_atom_site_refinement_flags_posn
_atom_site_refinement_flags_adp
Ca1 Ca 0.71988(6) 0.99756(14) 0.35648(14) 0.0294(4) Uani 1 1 d . .
Ca2 Ca 0.47271(6) 0.47801(14) 0.64033(13) 0.0291(4) Uani 1 1 d . .
P1 P 0.72462(11) 0.4917(2) 0.6502(3) 0.0514(7) Uani 1 1 d . .
P2 P 0.45437(9) 0.00869(19) 0.3932(2) 0.0395(6) Uani 1 1 d . .
P3 P 0.70227(9) 1.0099(2) 0.0772(2) 0.0397(7) Uani 1 1 d . .
P4 P 0.45242(8) 0.4781(2) 0.91376(18) 0.0367(6) Uani 1 1 d . .
F1 F 0.7509(3) 0.6033(7) 0.6688(7) 0.105(3) Uani 1 1 d . .
F2 F 0.7432(4) 0.4955(5) 0.5353(7) 0.088(3) Uani 1 1 d . .
F3 F 0.6794(3) 0.5651(9) 0.6227(8) 0.123(4) Uani 1 1 d . .
F4 F 0.6943(4) 0.3839(7) 0.6281(6) 0.111(3) Uani 1 1 d . .
F5 F 0.7050(3) 0.4890(5) 0.7635(6) 0.069(2) Uani 1 1 d . .
F6 F 0.7677(3) 0.4206(10) 0.6803(7) 0.135(4) Uani 1 1 d . .
F7 F 0.4429(3) 0.0009(5) 0.5118(5) 0.0663(19) Uani 1 1 d . .
F8 F 0.49053(19) -0.0940(5) 0.4040(6) 0.0640(17) Uani 1 1 d . .
F9 F 0.4955(2) 0.0959(6) 0.4148(8) 0.086(2) Uani 1 1 d . .
F10 F 0.4187(2) 0.1106(5) 0.3828(5) 0.0625(17) Uani 1 1 d . .
F11 F 0.4661(4) 0.0153(6) 0.2748(6) 0.088(3) Uani 1 1 d . .
F12 F 0.4133(2) -0.0782(5) 0.3717(5) 0.0690(18) Uani 1 1 d . .
F13 F 0.6718(3) 1.1115(7) 0.0585(6) 0.102(3) Uani 1 1 d . .
F14 F 0.6695(2) 0.9235(8) 0.0306(6) 0.100(3) Uani 1 1 d . .
F15 F 0.4553(3) 0.3486(6) 0.9142(7) 0.109(3) Uani 1 1 d . .
F16 F 0.4033(2) 0.4907(10) 0.9565(6) 0.133(5) Uani 1 1 d . .
O1 O 0.7048(3) 0.9907(6) 0.1861(5) 0.0482(19) Uani 1 1 d . .
O2 O 0.7450(2) 1.0179(5) 0.0129(5) 0.0406(16) Uani 1 1 d . .
O3 O 0.4521(3) 0.5107(6) 0.8083(5) 0.0454(19) Uani 1 1 d . .
O4 O 0.4878(2) 0.5165(5) 0.9865(5) 0.0428(17) Uani 1 1 d . .
O5 O 0.6682(2) 1.1729(6) 0.3863(7) 0.064(2) Uani 1 1 d . .
O6 O 0.6287(2) 0.9779(6) 0.3505(6) 0.0566(19) Uani 1 1 d . .
O7 O 0.6805(2) 0.8327(7) 0.4493(7) 0.064(2) Uani 1 1 d . .
O8 O 0.7596(2) 0.8112(5) 0.3371(5) 0.0475(16) Uani 1 1 d . .
O9 O 0.8036(2) 0.9975(5) 0.2881(5) 0.0385(16) Uani 1 1 d . .
O10 O 0.7571(2) 1.1845(5) 0.3283(5) 0.0425(15) Uani 1 1 d . .
O11 O 0.4485(3) 0.6765(6) 0.6160(7) 0.073(2) Uani 1 1 d . .
O12 O 0.5352(3) 0.6176(7) 0.6912(5) 0.057(2) Uani 1 1 d . .
O13 O 0.5477(3) 0.4006(9) 0.7184(8) 0.091(3) Uani 1 1 d . .
O14 O 0.4885(5) 0.2744(8) 0.6208(8) 0.105(4) Uani 1 1 d . .
O15 O 0.4043(4) 0.3315(8) 0.6763(7) 0.085(3) Uani 1 1 d . .
O16 O 0.3991(3) 0.5041(8) 0.5274(8) 0.091(3) Uani 1 1 d . .
C1 C 0.6172(4) 1.1749(11) 0.3695(12) 0.079(4) Uani 1 1 d . U
H1A H 0.6082 1.2422 0.3301 0.095 Uiso 1 1 calc R U
H1B H 0.6001 1.1761 0.4358 0.095 Uiso 1 1 calc R U
C2 C 0.6049(4) 1.0744(11) 0.3120(10) 0.066(3) Uani 1 1 d . U
H2B H 0.5701 1.0625 0.3156 0.079 Uiso 1 1 calc R U
H2C H 0.6136 1.0851 0.2392 0.079 Uiso 1 1 calc R U
C3 C 0.6111(4) 0.9442(14) 0.4474(12) 0.087(4) Uani 1 1 d . U
H3A H 0.5759 0.9434 0.4476 0.104 Uiso 1 1 calc R U
H3B H 0.6223 0.9953 0.5018 0.104 Uiso 1 1 calc R U
C4 C 0.6300(4) 0.8323(12) 0.4631(12) 0.088(4) Uani 1 1 d . U
H4B H 0.6222 0.8065 0.5331 0.105 Uiso 1 1 calc R U
H4C H 0.6152 0.7802 0.4136 0.105 Uiso 1 1 calc R U
C5 C 0.6964(5) 0.7225(10) 0.4185(11) 0.079(4) Uani 1 1 d . U
H5A H 0.6874 0.6669 0.4711 0.095 Uiso 1 1 calc R U
H5B H 0.6812 0.7012 0.3530 0.095 Uiso 1 1 calc R U
C6 C 0.7470(4) 0.7254(9) 0.4070(11) 0.070(3) Uani 1 1 d . U
H6A H 0.7622 0.7395 0.4742 0.084 Uiso 1 1 calc R U
H6B H 0.7585 0.6526 0.3812 0.084 Uiso 1 1 calc R U
C7 C 0.8084(4) 0.8041(9) 0.3067(9) 0.055(3) Uani 1 1 d . U
H7A H 0.8147 0.7322 0.2721 0.066 Uiso 1 1 calc R U
H7B H 0.8296 0.8102 0.3670 0.066 Uiso 1 1 calc R U
C8 C 0.8165(3) 0.8987(9) 0.2353(8) 0.050(3) Uani 1 1 d . U
H8A H 0.8504 0.9018 0.2147 0.059 Uiso 1 1 calc R U
H8B H 0.7968 0.8897 0.1729 0.059 Uiso 1 1 calc R U
C9 C 0.8179(3) 1.0991(9) 0.2385(8) 0.047(3) Uani 1 1 d . U
H9A H 0.8000 1.1093 0.1738 0.057 Uiso 1 1 calc R U
H9B H 0.8523 1.0971 0.2226 0.057 Uiso 1 1 calc R U
C10 C 0.8075(3) 1.1901(8) 0.3094(8) 0.048(3) Uani 1 1 d . U
H10A H 0.8255 1.1806 0.3739 0.058 Uiso 1 1 calc R U
H10B H 0.8161 1.2627 0.2786 0.058 Uiso 1 1 calc R U
C11 C 0.7410(4) 1.2707(9) 0.3987(9) 0.058(3) Uani 1 1 d . U
H11A H 0.7572 1.3422 0.3841 0.070 Uiso 1 1 calc R U
H11B H 0.7478 1.2491 0.4704 0.070 Uiso 1 1 calc R U
C12 C 0.6892(4) 1.2815(9) 0.3825(10) 0.063(3) Uani 1 1 d . U
H12A H 0.6752 1.3295 0.4364 0.076 Uiso 1 1 calc R U
H12B H 0.6828 1.3163 0.3152 0.076 Uiso 1 1 calc R U
C13 C 0.4852(5) 0.7583(9) 0.6293(12) 0.079(4) Uani 1 1 d . U
H13A H 0.4709 0.8313 0.6464 0.095 Uiso 1 1 calc R U
H13B H 0.5034 0.7667 0.5648 0.095 Uiso 1 1 calc R U
C14 C 0.5168(6) 0.7239(13) 0.7106(13) 0.097(5) Uani 1 1 d . U
H14A H 0.5432 0.7780 0.7167 0.116 Uiso 1 1 calc R U
H14B H 0.4992 0.7232 0.7762 0.116 Uiso 1 1 calc R U
C15 C 0.5697(5) 0.5754(13) 0.7614(10) 0.082(4) Uani 1 1 d . U
H15A H 0.5972 0.6269 0.7645 0.098 Uiso 1 1 calc R U
H15B H 0.5556 0.5708 0.8307 0.098 Uiso 1 1 calc R U
C16 C 0.5853(6) 0.4688(16) 0.7309(13) 0.096(5) Uani 1 1 d . U
H16A H 0.6176 0.4482 0.7206 0.116 Uiso 1 1 calc R U
C17 C 0.5624(7) 0.2942(19) 0.7031(18) 0.137(7) Uani 1 1 d . U
H17A H 0.5848 0.2558 0.7446 0.164 Uiso 1 1 calc R U
C18 C 0.5424(6) 0.2548(15) 0.6275(19) 0.123(6) Uani 1 1 d . U
H18A H 0.5592 0.2147 0.5763 0.148 Uiso 1 1 calc R U
C19 C 0.4645(6) 0.1980(13) 0.6741(14) 0.099(5) Uani 1 1 d . U
H19A H 0.4705 0.2061 0.7485 0.119 Uiso 1 1 calc R U
H19B H 0.4734 0.1217 0.6526 0.119 Uiso 1 1 calc R U
C20 C 0.4134(4) 0.2224(10) 0.6488(10) 0.071(3) Uani 1 1 d . U
H20A H 0.4077 0.2120 0.5746 0.085 Uiso 1 1 calc R U
H20B H 0.3922 0.1713 0.6869 0.085 Uiso 1 1 calc R U
C21 C 0.3637(6) 0.3793(15) 0.6385(14) 0.110(5) Uani 1 1 d . U
H21A H 0.3367 0.3893 0.6812 0.132 Uiso 1 1 calc R U
C22 C 0.3625(3) 0.4129(10) 0.5365(10) 0.060(3) Uani 1 1 d . U
H22A H 0.3305 0.4411 0.5182 0.072 Uiso 1 1 calc R U
H22B H 0.3705 0.3499 0.4907 0.072 Uiso 1 1 calc R U
C24 C 0.4181(4) 0.6908(11) 0.5202(12) 0.088(4) Uani 1 1 d . U
H24A H 0.4375 0.6775 0.4581 0.105 Uiso 1 1 calc R U
H24B H 0.4052 0.7675 0.5170 0.105 Uiso 1 1 calc R U
C26 C 0.3766(5) 0.6047(13) 0.5260(14) 0.102(5) Uani 1 1 d . U
H26A H 0.3575 0.6156 0.5889 0.122 Uiso 1 1 calc R U
H26B H 0.3555 0.6111 0.4657 0.122 Uiso 1 1 calc R U

loop_
_atom_site_aniso_label
_atom_site_aniso_U_11
_atom_site_aniso_U_22
_atom_site_aniso_U_33
_atom_site_aniso_U_23
_atom_site_aniso_U_13
_atom_site_aniso_U_12
Ca1 0.0239(9) 0.0426(10) 0.0217(10) 0.0026(8) -0.0006(8) -0.0043(7)
Ca2 0.0297(9) 0.0353(9) 0.0223(9) 0.0001(10) 0.0026(8) -0.0027(7)
P1 0.0502(16) 0.0537(17) 0.0505(18) 0.0091(14) 0.0063(14) -0.0030(10)
P2 0.0319(12) 0.0402(13) 0.0464(16) 0.0016(12) 0.0019(11) 0.0025(9)
P3 0.0263(13) 0.0718(18) 0.0208(13) 0.0033(12) -0.0011(10) 0.0068(11)
P4 0.0300(12) 0.0572(15) 0.0227(13) 0.0051(12) -0.0008(10) -0.0092(10)
F1 0.112(6) 0.102(6) 0.102(6) -0.031(5) 0.037(5) -0.041(5)
F2 0.133(7) 0.064(4) 0.067(5) 0.011(4) 0.040(5) -0.010(4)
F3 0.077(5) 0.164(8) 0.128(8) 0.091(7) 0.023(5) 0.027(6)
F4 0.154(8) 0.105(6) 0.073(5) -0.011(5) 0.028(6) -0.056(6)
F5 0.075(5) 0.077(5) 0.054(5) 0.009(3) 0.010(4) -0.003(3)
F6 0.092(6) 0.205(11) 0.108(8) 0.072(7) 0.033(6) 0.080(7)
F7 0.089(5) 0.065(4) 0.044(4) 0.003(3) 0.014(4) 0.012(3)
F8 0.049(3) 0.060(4) 0.083(5) 0.001(3) 0.003(3) 0.022(3)
F9 0.048(3) 0.064(4) 0.146(7) -0.013(5) 0.012(4) -0.019(3)
F10 0.054(3) 0.058(3) 0.076(5) 0.009(3) 0.005(3) 0.019(3)
F11 0.149(8) 0.069(5) 0.047(4) 0.007(4) 0.034(5) 0.016(5)
F12 0.056(4) 0.072(4) 0.079(5) -0.002(4) -0.014(3) -0.021(3)
F13 0.075(5) 0.152(7) 0.078(5) 0.055(5) 0.036(4) 0.077(5)
F14 0.059(4) 0.187(9) 0.054(4) -0.029(5) 0.013(4) -0.059(5)
F15 0.164(8) 0.069(5) 0.094(6) 0.022(5) -0.061(6) -0.050(5)
F16 0.031(4) 0.327(16) 0.041(4) -0.011(5) 0.015(3) -0.011(5)
O1 0.037(4) 0.086(5) 0.022(4) 0.005(3) 0.008(3) 0.007(3)
O2 0.032(3) 0.068(4) 0.022(4) -0.002(3) 0.007(3) 0.001(3)
O3 0.048(5) 0.059(5) 0.029(4) -0.003(3) 0.002(3) -0.005(3)
O4 0.041(4) 0.054(4) 0.033(4) -0.003(3) -0.009(3) -0.011(3)
O5 0.036(4) 0.070(5) 0.087(6) -0.010(4) 0.002(4) 0.014(3)
O6 0.030(3) 0.095(6) 0.045(4) 0.013(4) -0.001(3) -0.010(3)
O7 0.043(4) 0.074(5) 0.077(6) 0.030(4) 0.000(4) -0.015(4)
O8 0.051(4) 0.041(4) 0.051(4) 0.008(3) -0.006(3) 0.001(3)
O9 0.032(4) 0.050(4) 0.034(4) 0.000(3) 0.004(3) 0.004(3)
O10 0.036(3) 0.040(3) 0.052(4) 0.004(3) 0.002(3) -0.005(3)
O11 0.081(6) 0.061(5) 0.077(6) 0.030(4) 0.033(5) 0.025(4)
O12 0.060(4) 0.075(5) 0.035(4) -0.001(4) -0.003(3) -0.028(4)
O13 0.062(6) 0.112(8) 0.101(8) 0.035(6) -0.005(5) 0.041(6)
O14 0.179(12) 0.061(6) 0.077(7) 0.001(5) 0.010(7) 0.004(6)
O15 0.112(7) 0.076(6) 0.068(6) -0.009(5) -0.007(5) -0.010(5)
O16 0.053(5) 0.138(9) 0.081(7) -0.022(6) -0.029(5) 0.029(5)
C1 0.045(6) 0.101(8) 0.091(8) -0.006(7) 0.014(6) 0.021(6)
C2 0.036(5) 0.102(9) 0.059(7) 0.006(6) -0.001(5) 0.008(6)
C3 0.034(5) 0.140(10) 0.086(9) 0.027(8) 0.016(6) -0.014(6)
C4 0.067(7) 0.108(9) 0.089(8) 0.026(7) 0.010(6) -0.042(7)
C5 0.088(7) 0.071(7) 0.079(8) 0.025(7) -0.014(7) -0.023(6)
C6 0.076(7) 0.056(6) 0.076(8) 0.012(6) -0.005(6) -0.006(6)
C7 0.051(6) 0.055(6) 0.059(7) -0.006(5) -0.007(5) 0.013(5)
C8 0.032(5) 0.064(6) 0.053(6) -0.014(5) -0.001(4) 0.012(4)
C9 0.029(5) 0.064(6) 0.049(6) 0.012(5) 0.005(4) -0.007(4)
C10 0.040(5) 0.044(6) 0.059(6) 0.021(5) -0.008(5) -0.009(4)
C11 0.069(6) 0.053(6) 0.053(6) -0.008(5) -0.007(5) -0.002(5)
C12 0.067(6) 0.054(6) 0.068(7) -0.007(6) 0.004(6) 0.010(5)
C13 0.102(8) 0.039(6) 0.097(9) 0.000(6) 0.042(8) -0.006(6)
C14 0.126(10) 0.079(9) 0.086(9) -0.018(8) 0.020(8) -0.041(8)
C15 0.058(7) 0.131(10) 0.056(7) 0.015(7) -0.025(6) -0.046(7)
C16 0.055(8) 0.141(11) 0.093(10) 0.035(9) 0.003(7) 0.010(8)
C17 0.126(11) 0.145(12) 0.139(12) 0.006(10) -0.028(10) 0.058(10)
C18 0.091(9) 0.120(10) 0.159(13) -0.014(10) 0.009(9) 0.054(8)
C19 0.135(11) 0.075(8) 0.088(9) -0.004(8) -0.004(8) -0.004(8)
C20 0.085(8) 0.060(7) 0.066(7) 0.001(6) -0.011(6) -0.018(5)
C21 0.109(9) 0.137(10) 0.085(9) 0.004(9) -0.011(8) 0.051(8)
C22 0.034(5) 0.083(7) 0.063(7) -0.008(6) -0.022(5) -0.012(5)
C24 0.060(7) 0.082(8) 0.120(10) 0.056(7) -0.010(7) 0.026(6)
C26 0.087(8) 0.123(10) 0.095(9) 0.037(8) -0.001(8) 0.049(8)

loop_
_atom_type_symbol
_atom_type_description
_atom_type_scat_dispersion_real
_atom_type_scat_dispersion_imag
_atom_type_scat_source
C C 0.0181 0.0091 'International Tables Vol C Tables 4.2.6.8 and 6.1.1.4'
H H 0.0000 0.0000 'International Tables Vol C Tables 4.2.6.8 and 6.1.1.4'
O O 0.0492 0.0322 'International Tables Vol C Tables 4.2.6.8 and 6.1.1.4'
F F 0.0727 0.0534 'International Tables Vol C Tables 4.2.6.8 and 6.1.1.4'
P P 0.2955 0.4335 'International Tables Vol C Tables 4.2.6.8 and 6.1.1.4'
Ca Ca 0.3641 1.2855 'International Tables Vol C Tables 4.2.6.8 and 6.1.1.4'

loop_
_geom_angle_atom_site_label_1
_geom_angle_atom_site_label_2
_geom_angle_atom_site_label_3
_geom_angle
_geom_angle_site_symmetry_1
_geom_angle_site_symmetry_3
O1 Ca1 O2 164.6(2) . 4_655
O1 Ca1 O10 88.1(2) . .
O2 Ca1 O10 81.7(2) 4_655 .
O1 Ca1 O8 87.3(2) . .
O2 Ca1 O8 89.6(2) 4_655 .
O10 Ca1 O8 126.7(2) . .
O1 Ca1 O9 80.0(2) . .
O2 Ca1 O9 85.1(2) 4_655 .
O10 Ca1 O9 63.7(2) . .
O8 Ca1 O9 63.2(2) . .
O1 Ca1 O7 110.8(3) . .
O2 Ca1 O7 81.1(3) 4_655 .
O10 Ca1 O7 159.9(3) . .
O8 Ca1 O7 63.5(2) . .
O9 Ca1 O7 124.8(2) . .
O1 Ca1 O6 77.3(3) . .
O2 Ca1 O6 117.8(3) 4_655 .
O10 Ca1 O6 119.5(2) . .
O8 Ca1 O6 111.0(2) . .
O9 Ca1 O6 156.9(3) . .
O7 Ca1 O6 61.0(2) . .
O1 Ca1 O5 94.1(3) . .
O2 Ca1 O5 91.2(3) 4_655 .
O10 Ca1 O5 61.8(2) . .
O8 Ca1 O5 171.5(2) . .
O9 Ca1 O5 125.4(2) . .
O7 Ca1 O5 108.2(3) . .
O6 Ca1 O5 61.3(2) . .
O4 Ca2 O3 161.9(3) 2_664 .
O4 Ca2 O14 81.5(3) 2_664 .
O3 Ca2 O14 108.0(3) . .
O4 Ca2 O11 89.6(3) 2_664 .
O3 Ca2 O11 83.7(3) . .
O14 Ca2 O11 165.7(3) . .
O4 Ca2 O12 82.8(2) 2_664 .
O3 Ca2 O12 79.1(2) . .
O14 Ca2 O12 123.6(4) . .
O11 Ca2 O12 65.7(3) . .
O4 Ca2 O13 87.7(3) 2_664 .
O3 Ca2 O13 83.6(3) . .
O14 Ca2 O13 62.1(4) . .
O11 Ca2 O13 129.1(4) . .
O12 Ca2 O13 63.5(3) . .
O4 Ca2 O16 83.3(3) 2_664 .
O3 Ca2 O16 108.9(3) . .
O14 Ca2 O16 101.8(4) . .
O11 Ca2 O16 65.8(3) . .
O12 Ca2 O16 129.4(3) . .
O13 Ca2 O16 162.7(4) . .
O4 Ca2 O15 121.7(3) 2_664 .
O3 Ca2 O15 76.2(3) . .
O14 Ca2 O15 59.9(4) . .
O11 Ca2 O15 117.3(3) . .
O12 Ca2 O15 154.4(3) . .
O13 Ca2 O15 106.9(3) . .
O16 Ca2 O15 66.2(3) . .
F6 P1 F1 93.7(7) . .
F6 P1 F4 91.0(6) . .
F1 P1 F4 175.3(6) . .
F6 P1 F5 91.4(5) . .
F1 P1 F5 92.1(4) . .
F4 P1 F5 88.0(4) . .
F6 P1 F3 178.1(5) . .
F1 P1 F3 86.4(6) . .
F4 P1 F3 88.9(6) . .
F5 P1 F3 86.8(5) . .
F6 P1 F2 90.0(5) . .
F1 P1 F2 88.1(5) . .
F4 P1 F2 91.6(4) . .
F5 P1 F2 178.6(5) . .
F3 P1 F2 91.9(5) . .
F12 P2 F9 180.0(6) . .
F12 P2 F11 90.6(5) . .
F9 P2 F11 89.3(5) . .
F12 P2 F7 89.2(4) . .
F9 P2 F7 90.8(5) . .
F11 P2 F7 179.4(4) . .
F12 P2 F10 91.8(4) . .
F9 P2 F10 88.2(4) . .
F11 P2 F10 90.5(4) . .
F7 P2 F10 90.1(4) . .
F12 P2 F8 88.4(4) . .
F9 P2 F8 91.7(4) . .
F11 P2 F8 89.6(4) . .
F7 P2 F8 89.9(4) . .
F10 P2 F8 179.8(5) . .
O1 P3 O2 122.3(4) . .
O1 P3 F13 108.5(4) . .
O2 P3 F13 108.6(4) . .
O1 P3 F14 108.4(5) . .
O2 P3 F14 108.2(4) . .
F13 P3 F14 98.2(6) . .
O3 P4 O4 123.3(4) . .
O3 P4 F16 109.0(5) . .
O4 P4 F16 110.8(5) . .
O3 P4 F15 106.1(5) . .
O4 P4 F15 106.2(4) . .
F16 P4 F15 98.5(6) . .
P3 O1 Ca1 166.2(5) . .
P3 O2 Ca1 149.1(4) . 4_654
P4 O3 Ca2 150.2(5) . .
P4 O4 Ca2 156.1(4) . 2_665
C12 O5 C1 112.8(8) . .
C12 O5 Ca1 120.2(6) . .
C1 O5 Ca1 123.1(7) . .
C3 O6 C2 112.5(9) . .
C3 O6 Ca1 110.2(6) . .
C2 O6 Ca1 113.7(6) . .
C4 O7 C5 109.6(9) . .
C4 O7 Ca1 119.3(7) . .
C5 O7 Ca1 116.0(7) . .
C6 O8 C7 112.0(8) . .
C6 O8 Ca1 118.0(6) . .
C7 O8 Ca1 120.5(6) . .
C8 O9 C9 114.7(8) . .
C8 O9 Ca1 114.3(5) . .
C9 O9 Ca1 114.9(5) . .
C10 O10 C11 112.4(7) . .
C10 O10 Ca1 118.6(5) . .
C11 O10 Ca1 114.4(5) . .
C13 O11 C24 115.2(10) . .
C13 O11 Ca2 116.1(7) . .
C24 O11 Ca2 111.4(8) . .
C14 O12 C15 117.4(11) . .
C14 O12 Ca2 113.3(8) . .
C15 O12 Ca2 114.0(7) . .
C16 O13 C17 110.5(14) . .
C16 O13 Ca2 118.8(9) . .
C17 O13 Ca2 122.9(12) . .
C19 O14 C18 111.4(13) . .
C19 O14 Ca2 121.9(10) . .
C18 O14 Ca2 108.6(9) . .
C21 O15 C20 117.2(11) . .
C21 O15 Ca2 105.3(10) . .
C20 O15 Ca2 116.6(8) . .
C26 O16 C22 109.2(10) . .
C26 O16 Ca2 119.4(9) . .
C22 O16 Ca2 114.6(7) . .
O5 C1 C2 107.3(9) . .
O5 C1 H1A 110.3 . .
C2 C1 H1A 110.3 . .
O5 C1 H1B 110.3 . .
C2 C1 H1B 110.3 . .
H1A C1 H1B 108.5 . .
O6 C2 C1 112.2(10) . .
O6 C2 H2B 109.2 . .
C1 C2 H2B 109.2 . .
O6 C2 H2C 109.2 . .
C1 C2 H2C 109.2 . .
H2B C2 H2C 107.9 . .
O6 C3 C4 105.2(12) . .
O6 C3 H3A 110.7 . .
C4 C3 H3A 110.7 . .
O6 C3 H3B 110.7 . .
C4 C3 H3B 110.7 . .
H3A C3 H3B 108.8 . .
O7 C4 C3 109.9(10) . .
O7 C4 H4B 109.7 . .
C3 C4 H4B 109.7 . .
O7 C4 H4C 109.7 . .
C3 C4 H4C 109.7 . .
H4B C4 H4C 108.2 . .
C6 C5 O7 108.2(10) . .
C6 C5 H5A 110.1 . .
O7 C5 H5A 110.1 . .
C6 C5 H5B 110.1 . .
O7 C5 H5B 110.1 . .
H5A C5 H5B 108.4 . .
O8 C6 C5 109.4(10) . .
O8 C6 H6A 109.8 . .
C5 C6 H6A 109.8 . .
O8 C6 H6B 109.8 . .
C5 C6 H6B 109.8 . .
H6A C6 H6B 108.2 . .
O8 C7 C8 106.0(8) . .
O8 C7 H7A 110.5 . .
C8 C7 H7A 110.5 . .
O8 C7 H7B 110.5 . .
C8 C7 H7B 110.5 . .
H7A C7 H7B 108.7 . .
O9 C8 C7 107.1(9) . .
O9 C8 H8A 110.3 . .
C7 C8 H8A 110.3 . .
O9 C8 H8B 110.3 . .
C7 C8 H8B 110.3 . .
H8A C8 H8B 108.6 . .
O9 C9 C10 107.0(8) . .
O9 C9 H9A 110.3 . .
C10 C9 H9A 110.3 . .
O9 C9 H9B 110.3 . .
C10 C9 H9B 110.3 . .
H9A C9 H9B 108.6 . .
O10 C10 C9 105.7(8) . .
O10 C10 H10A 110.6 . .
C9 C10 H10A 110.6 . .
O10 C10 H10B 110.6 . .
C9 C10 H10B 110.6 . .
H10A C10 H10B 108.7 . .
O10 C11 C12 106.1(9) . .
O10 C11 H11A 110.5 . .
C12 C11 H11A 110.5 . .
O10 C11 H11B 110.5 . .
C12 C11 H11B 110.5 . .
H11A C11 H11B 108.7 . .
O5 C12 C11 108.8(9) . .
O5 C12 H12A 109.9 . .
C11 C12 H12A 109.9 . .
O5 C12 H12B 109.9 . .
C11 C12 H12B 109.9 . .
H12A C12 H12B 108.3 . .
O11 C13 C14 109.6(11) . .
O11 C13 H13A 109.8 . .
C14 C13 H13A 109.8 . .
O11 C13 H13B 109.8 . .
C14 C13 H13B 109.8 . .
H13A C13 H13B 108.2 . .
O12 C14 C13 110.8(12) . .
O12 C14 H14A 109.5 . .
C13 C14 H14A 109.5 . .
O12 C14 H14B 109.5 . .
C13 C14 H14B 109.5 . .
H14A C14 H14B 108.1 . .
C16 C15 O12 110.6(11) . .
C16 C15 H15A 109.5 . .
O12 C15 H15A 109.5 . .
C16 C15 H15B 109.5 . .
O12 C15 H15B 109.5 . .
H15A C15 H15B 108.1 . .
O13 C16 C15 109.9(13) . .
O13 C16 H16A 125.1 . .
C15 C16 H16A 125.1 . .
C18 C17 O13 109.9(18) . .
C18 C17 H17A 125.1 . .
O13 C17 H17A 125.1 . .
C17 C18 O14 116.0(18) . .
C17 C18 H18A 122.0 . .
O14 C18 H18A 122.0 . .
O14 C19 C20 103.6(13) . .
O14 C19 H19A 111.0 . .
C20 C19 H19A 111.0 . .
O14 C19 H19B 111.0 . .
C20 C19 H19B 111.0 . .
H19A C19 H19B 109.0 . .
O15 C20 C19 107.8(11) . .
O15 C20 H20A 110.2 . .
C19 C20 H20A 110.2 . .
O15 C20 H20B 110.2 . .
C19 C20 H20B 110.2 . .
H20A C20 H20B 108.5 . .
O15 C21 C22 119.2(14) . .
O15 C21 H21A 120.4 . .
C22 C21 H21A 120.4 . .
C21 C22 O16 105.6(11) . .
C21 C22 H22A 110.6 . .
O16 C22 H22A 110.6 . .
C21 C22 H22B 110.6 . .
O16 C22 H22B 110.6 . .
H22A C22 H22B 108.7 . .
O11 C24 C26 107.7(11) . .
O11 C24 H24A 110.2 . .
C26 C24 H24A 110.2 . .
O11 C24 H24B 110.2 . .
C26 C24 H24B 110.2 . .
H24A C24 H24B 108.5 . .
O16 C26 C24 104.0(10) . .
O16 C26 H26A 111.0 . .
C24 C26 H26A 111.0 . .
O16 C26 H26B 111.0 . .
C24 C26 H26B 111.0 . .
H26A C26 H26B 109.0 . .

loop_
_geom_bond_atom_site_label_1
_geom_bond_atom_site_label_2
_geom_bond_distance
_geom_bond_site_symmetry_2
Ca1 O1 2.267(7) .
Ca1 O2 2.281(7) 4_655
Ca1 O10 2.501(6) .
Ca1 O8 2.512(6) .
Ca1 O9 2.516(7) .
Ca1 O7 2.570(7) .
Ca1 O6 2.576(7) .
Ca1 O5 2.587(7) .
Ca2 O4 2.296(7) 2_664
Ca2 O3 2.302(7) .
Ca2 O14 2.496(9) .
Ca2 O11 2.497(7) .
Ca2 O12 2.517(7) .
Ca2 O13 2.518(8) .
Ca2 O16 2.560(9) .
Ca2 O15 2.647(10) .
P1 F6 1.532(8) .
P1 F1 1.549(8) .
P1 F4 1.575(8) .
P1 F5 1.580(8) .
P1 F3 1.588(8) .
P1 F2 1.588(8) .
P2 F12 1.580(6) .
P2 F9 1.584(6) .
P2 F11 1.584(8) .
P2 F7 1.584(7) .
P2 F10 1.587(6) .
P2 F8 1.603(6) .
P3 O1 1.442(7) .
P3 O2 1.470(7) .
P3 F13 1.510(7) .
P3 F14 1.515(8) .
P4 O3 1.432(7) .
P4 O4 1.450(7) .
P4 F16 1.497(7) .
P4 F15 1.555(8) .
O2 Ca1 2.281(7) 4_654
O4 Ca2 2.296(7) 2_665
O5 C12 1.431(13) .
O5 C1 1.449(13) .
O6 C3 1.417(15) .
O6 C2 1.427(14) .
O7 C4 1.431(13) .
O7 C5 1.452(15) .
O8 C6 1.421(13) .
O8 C7 1.429(12) .
O9 C8 1.420(12) .
O9 C9 1.437(11) .
O10 C10 1.440(11) .
O10 C11 1.457(12) .
O11 C13 1.435(15) .
O11 C24 1.525(16) .
O12 C14 1.399(17) .
O12 C15 1.427(15) .
O13 C16 1.35(2) .
O13 C17 1.36(2) .
O14 C19 1.335(18) .
O14 C18 1.533(19) .
O15 C21 1.369(16) .
O15 C20 1.381(14) .
O16 C26 1.361(15) .
O16 C22 1.507(14) .
C1 C2 1.461(18) .
C1 H1A 0.9900 .
C1 H1B 0.9900 .
C2 H2B 0.9900 .
C2 H2C 0.9900 .
C3 C4 1.458(19) .
C3 H3A 0.9900 .
C3 H3B 0.9900 .
C4 H4B 0.9900 .
C4 H4C 0.9900 .
C5 C6 1.432(17) .
C5 H5A 0.9900 .
C5 H5B 0.9900 .
C6 H6A 0.9900 .
C6 H6B 0.9900 .
C7 C8 1.487(16) .
C7 H7A 0.9900 .
C7 H7B 0.9900 .
C8 H8A 0.9900 .
C8 H8B 0.9900 .
C9 C10 1.460(15) .
C9 H9A 0.9900 .
C9 H9B 0.9900 .
C10 H10A 0.9900 .
C10 H10B 0.9900 .
C11 C12 1.477(15) .
C11 H11A 0.9900 .
C11 H11B 0.9900 .
C12 H12A 0.9900 .
C12 H12B 0.9900 .
C13 C14 1.44(2) .
C13 H13A 0.9900 .
C13 H13B 0.9900 .
C14 H14A 0.9900 .
C14 H14B 0.9900 .
C15 C16 1.41(2) .
C15 H15A 0.9900 .
C15 H15B 0.9900 .
C16 H16A 0.9500 .
C17 C18 1.23(3) .
C17 H17A 0.9500 .
C18 H18A 0.9500 .
C19 C20 1.50(2) .
C19 H19A 0.9900 .
C19 H19B 0.9900 .
C20 H20A 0.9900 .
C20 H20B 0.9900 .
C21 C22 1.39(2) .
C21 H21A 0.9500 .
C22 H22A 0.9900 .
C22 H22B 0.9900 .
C24 C26 1.560(19) .
C24 H24A 0.9900 .
C24 H24B 0.9900 .
C26 H26A 0.9900 .
C26 H26B 0.9900 .

loop_
_geom_torsion_atom_site_label_1
_geom_torsion_atom_site_label_2
_geom_torsion_atom_site_label_3
_geom_torsion_atom_site_label_4
_geom_torsion
_geom_torsion_site_symmetry_4
O2 P3 O1 Ca1 56(2) .
F13 P3 O1 Ca1 -72(2) .
F14 P3 O1 Ca1 -177.4(18) .
O1 P3 O2 Ca1 152.9(7) 4_654
F13 P3 O2 Ca1 -79.7(9) 4_654
F14 P3 O2 Ca1 25.9(9) 4_654
O4 P4 O3 Ca2 94.1(9) .
F16 P4 O3 Ca2 -133.4(9) .
F15 P4 O3 Ca2 -28.3(11) .
O3 P4 O4 Ca2 -171.6(9) 2_665
F16 P4 O4 Ca2 56.7(12) 2_665
F15 P4 O4 Ca2 -49.3(12) 2_665
C12 O5 C1 C2 144.4(10) .
Ca1 O5 C1 C2 -13.3(14) .
C3 O6 C2 C1 70.5(13) .
Ca1 O6 C2 C1 -55.7(11) .
O5 C1 C2 O6 43.5(14) .
C2 O6 C3 C4 166.3(10) .
Ca1 O6 C3 C4 -65.7(12) .
C5 O7 C4 C3 -154.1(12) .
Ca1 O7 C4 C3 -17.0(15) .
O6 C3 C4 O7 52.9(15) .
C4 O7 C5 C6 -179.1(11) .
Ca1 O7 C5 C6 42.2(12) .
C7 O8 C6 C5 -168.3(11) .
Ca1 O8 C6 C5 45.1(12) .
O7 C5 C6 O8 -55.4(14) .
C6 O8 C7 C8 -179.4(9) .
Ca1 O8 C7 C8 -33.8(11) .
C9 O9 C8 C7 168.2(8) .
Ca1 O9 C8 C7 -56.0(9) .
O8 C7 C8 O9 56.2(10) .
C8 O9 C9 C10 -172.5(8) .
Ca1 O9 C9 C10 51.9(9) .
C11 O10 C10 C9 179.8(8) .
Ca1 O10 C10 C9 42.6(9) .
O9 C9 C10 O10 -59.2(10) .
C10 O10 C11 C12 160.2(9) .
Ca1 O10 C11 C12 -60.7(9) .
C1 O5 C12 C11 -179.0(10) .
Ca1 O5 C12 C11 -20.6(12) .
O10 C11 C12 O5 49.9(12) .
C24 O11 C13 C14 -169.1(11) .
Ca2 O11 C13 C14 -36.3(13) .
C15 O12 C14 C13 175.7(10) .
Ca2 O12 C14 C13 -48.1(13) .
O11 C13 C14 O12 55.6(15) .
C14 O12 C15 C16 -179.1(12) .
Ca2 O12 C15 C16 45.0(13) .
C17 O13 C16 C15 -171.4(15) .
Ca2 O13 C16 C15 38.5(16) .
O12 C15 C16 O13 -54.2(16) .
C16 O13 C17 C18 -130.3(19) .
Ca2 O13 C17 C18 18(3) .
O13 C17 C18 O14 -46(3) .
C19 O14 C18 C17 -84(2) .
Ca2 O14 C18 C17 53(2) .
C18 O14 C19 C20 -173.7(14) .
Ca2 O14 C19 C20 55.9(15) .
C21 O15 C20 C19 165.0(13) .
Ca2 O15 C20 C19 38.9(13) .
O14 C19 C20 O15 -57.9(15) .
C20 O15 C21 C22 -75.6(19) .
Ca2 O15 C21 C22 55.9(17) .
O15 C21 C22 O16 -64.1(18) .
C26 O16 C22 C21 -102.2(14) .
Ca2 O16 C22 C21 34.8(12) .
C13 O11 C24 C26 -173.0(11) .
Ca2 O11 C24 C26 52.0(12) .
C22 O16 C26 C24 178.1(11) .
Ca2 O16 C26 C24 43.5(15) .
O11 C24 C26 O16 -61.3(15) .
